data_7033597
loop_
_publ_author_name
'Wong, Michael Y.'
'Xie, Guohua'
'Tourbillon, Clarisse'
'Sandroni, Martina'
'Cordes, David B.'
'Slawin, Alexandra M. Z.'
'Samuel, Ifor D. W.'
'Zysman-Colman, Eli'

_publ_section_title
;
 Formylated chloro-bridged iridium(iii) dimers as OLED materials: opening
 up new possibilities.
;
_journal_issue 18
_journal_name_full 'Dalton transactions (Cambridge, England : 2003)'
_journal_page_first 8419
_journal_page_last 8432
_journal_paper_doi 10.1039/c4dt03127j
_journal_volume 44
_journal_year 2015
_chemical_formula_moiety 'C52 H32 Cl2 Ir2 N4 O8'
_chemical_formula_sum 'C52 H32 Cl2 Ir2 N4 O8'
_chemical_formula_weight 1296.19
_space_group_crystal_system monoclinic
_space_group_IT_number 14
_space_group_name_Hall '-P 2ybc'
_space_group_name_H-M_alt 'P 1 21/c 1'
_symmetry_space_group_name_Hall '-P 2ybc'
_symmetry_space_group_name_H-M 'P 1 21/c 1'
_atom_sites_solution_hydrogens geom
_atom_sites_solution_primary direct
_atom_sites_solution_secondary difmap
_audit_creation_date 2014-12-11
_audit_creation_method 'by CrystalStructure 4.1'
_audit_update_record
;
2014-12-15 deposited with the CCDC.
2015-01-08 downloaded from the CCDC.
;
_cell_angle_alpha 90.0000
_cell_angle_beta 97.874(6)
_cell_angle_gamma 90.0000
_cell_formula_units_Z 4
_cell_length_a 11.800(3)
_cell_length_b 24.431(6)
_cell_length_c 19.925(5)
_cell_measurement_reflns_used 4146
_cell_measurement_temperature 173
_cell_measurement_theta_max 47.20
_cell_measurement_theta_min 19.00
_cell_volume 5690(2)
_computing_cell_refinement 'CrystalClear-SM Expert 2.1 b32'
_computing_data_collection 'CrystalClear-SM Expert 2.1 b32 (Rigaku, 2014)'
_computing_data_reduction 'CrystalClear-SM Expert 2.1 b32'
_computing_molecular_graphics 'CrystalStructure 4.1'
_computing_publication_material 'CrystalStructure 4.1 (Rigaku, 2014)'
_computing_structure_refinement 'SHELXL2013 (Sheldrick, 2008)'
_computing_structure_solution 'DIRDIF99-PATTY (Gould, et al., 1999)'
_diffrn_ambient_temperature 173
_diffrn_detector_area_resol_mean 5.814
_diffrn_measured_fraction_theta_full 0.988
_diffrn_measured_fraction_theta_max 0.984
_diffrn_measurement_device_type 'Rigaku XtaLAB P100'
_diffrn_measurement_method \w
_diffrn_radiation_type 'Cu K\a'
_diffrn_radiation_wavelength 1.54187
_diffrn_reflns_av_R_equivalents 0.1622
_diffrn_reflns_Laue_measured_fraction_full 0.988
_diffrn_reflns_Laue_measured_fraction_max 0.984
_diffrn_reflns_limit_h_max 14
_diffrn_reflns_limit_h_min -13
_diffrn_reflns_limit_k_max 29
_diffrn_reflns_limit_k_min -29
_diffrn_reflns_limit_l_max 23
_diffrn_reflns_limit_l_min -20
_diffrn_reflns_number 56622
_diffrn_reflns_point_group_measured_fraction_full 0.988
_diffrn_reflns_point_group_measured_fraction_max 0.984
_diffrn_reflns_theta_full 67.687
_diffrn_reflns_theta_max 68.320
_diffrn_reflns_theta_min 2.878
_diffrn_standards_number 0
_exptl_absorpt_coefficient_mu 9.999
_exptl_absorpt_correction_T_max 0.905
_exptl_absorpt_correction_T_min 0.204
_exptl_absorpt_correction_type multi-scan
_exptl_absorpt_process_details 'REQAB (Rigaku, 1998)'
_exptl_crystal_colour orange
_exptl_crystal_density_diffrn 1.513
_exptl_crystal_density_method 'not measured'
_exptl_crystal_description platelet
_exptl_crystal_F_000 2496.00
_exptl_crystal_recrystallization_method 'Re-crystallisation from solvent: Dichloromethane/diethyl ether'
_exptl_crystal_size_max 0.240
_exptl_crystal_size_mid 0.060
_exptl_crystal_size_min 0.010
_refine_diff_density_max 1.34
_refine_diff_density_min -1.76
_refine_ls_extinction_method none
_refine_ls_goodness_of_fit_ref 0.980
_refine_ls_hydrogen_treatment constr
_refine_ls_number_parameters 613
_refine_ls_number_reflns 10268
_refine_ls_number_restraints 647
_refine_ls_R_factor_all 0.1941
_refine_ls_R_factor_gt 0.1313
_refine_ls_shift/su_max 0.000
_refine_ls_structure_factor_coef Fsqd
_refine_ls_weighting_details 'w = 1/[\s^2^(Fo^2^)+(0.2000P)^2^] where P=(Fo^2^+2Fc^2^)/3'
_refine_ls_weighting_scheme calc
_refine_ls_wR_factor_gt 0.3365
_refine_ls_wR_factor_ref 0.3816
_reflns_number_gt 3700
_reflns_number_total 10268
_reflns_threshold_expression F^2^>2.0\s(F^2^)
_cod_data_source_file c4dt03127j2.cif
_cod_data_source_block 2b
_cod_depositor_comments 'Adding full bibliography for 7033594--7033597.cif.'
_cod_database_code 7033597
_shelxl_version_number 2014/6

loop_
_space_group_symop_id
_space_group_symop_operation_xyz
1 +X,+Y,+Z
2 -X,1/2+Y,1/2-Z
3 -X,-Y,-Z
4 +X,1/2-Y,1/2+Z

loop_
_atom_site_label
_atom_site_type_symbol
_atom_site_fract_x
_atom_site_fract_y
_atom_site_fract_z
_atom_site_U_iso_or_equiv
_atom_site_adp_type
_atom_site_occupancy
_atom_site_site_symmetry_order
_atom_site_calc_flag
_atom_site_refinement_flags_posn
_atom_site_refinement_flags_adp
Ir1 Ir 0.91634(9) 0.75199(4) 0.35930(6) 0.1369(4) Uani 1 1 d . U
Ir2 Ir 0.67791(9) 0.68898(4) 0.23522(6) 0.1347(4) Uani 1 1 d . U
Cl1 Cl 0.8922(5) 0.7056(2) 0.2448(3) 0.1375(15) Uani 1 1 d . U
Cl2 Cl 0.7054(5) 0.7382(2) 0.3471(4) 0.1474(17) Uani 1 1 d . U
O1 O 0.973(2) 0.9536(9) 0.6103(11) 0.199(8) Uani 1 1 d . U
O2 O 0.8610(19) 0.8689(8) 0.1156(10) 0.181(6) Uani 1 1 d . U
O3 O 1.492(2) 0.6779(13) 0.4216(13) 0.223(9) Uani 1 1 d . U
O4 O 0.809(2) 0.5219(9) 0.5161(13) 0.226(9) Uani 1 1 d D U
O5 O 0.1497(18) 0.5740(9) 0.2893(13) 0.205(8) Uani 1 1 d . U
O6 O 0.9279(17) 0.4616(8) 0.3567(12) 0.197(8) Uani 1 1 d . U
O7 O 0.586(3) 0.6413(12) -0.1164(14) 0.262(13) Uani 1 1 d D U
O8 O 0.585(3) 0.9527(9) 0.1810(16) 0.256(11) Uani 1 1 d . U
N1 N 0.9058(16) 0.8271(8) 0.3188(11) 0.139(4) Uani 1 1 d . U
N2 N 0.9375(19) 0.6805(8) 0.4055(11) 0.148(5) Uani 1 1 d . U
N3 N 0.6982(16) 0.6163(7) 0.2776(10) 0.137(4) Uani 1 1 d . U
N4 N 0.6466(18) 0.7571(7) 0.1855(11) 0.144(5) Uani 1 1 d . U
C1 C 0.912(2) 0.8688(10) 0.3623(13) 0.151(7) Uani 1 1 d . U
C2 C 0.906(3) 0.9234(11) 0.3415(14) 0.166(8) Uani 1 1 d . U
H2 H 0.9124 0.9521 0.3739 0.200 Uiso 1 1 calc R U
C3 C 0.890(2) 0.9351(11) 0.2717(14) 0.161(7) Uani 1 1 d . U
H3 H 0.8808 0.9720 0.2567 0.193 Uiso 1 1 calc R U
C4 C 0.887(2) 0.8937(11) 0.2254(14) 0.151(6) Uani 1 1 d . U
C5 C 0.892(2) 0.8406(11) 0.2535(14) 0.152(6) Uani 1 1 d . U
H5 H 0.8857 0.8111 0.2222 0.182 Uiso 1 1 calc R U
C6 C 0.928(2) 0.8548(9) 0.4336(13) 0.143(6) Uani 1 1 d . U
C7 C 0.9303(19) 0.7942(9) 0.4405(11) 0.130(4) Uani 1 1 d . U
C8 C 0.935(2) 0.7781(11) 0.5103(12) 0.149(7) Uani 1 1 d . U
H8 H 0.9312 0.7399 0.5189 0.178 Uiso 1 1 calc R U
C9 C 0.945(2) 0.8121(10) 0.5658(14) 0.152(7) Uani 1 1 d . U
H9 H 0.9489 0.7974 0.6102 0.182 Uiso 1 1 calc R U
C10 C 0.949(2) 0.8690(11) 0.5556(14) 0.153(6) Uani 1 1 d . U
C11 C 0.935(2) 0.8896(11) 0.4875(14) 0.158(7) Uani 1 1 d . U
H11 H 0.9309 0.9280 0.4799 0.190 Uiso 1 1 calc R U
C12 C 0.959(3) 0.9064(13) 0.6130(15) 0.171(9) Uani 1 1 d . U
H12 H 0.9529 0.8911 0.6563 0.205 Uiso 1 1 calc R U
C13 C 0.866(3) 0.9019(14) 0.1555(17) 0.175(9) Uani 1 1 d . U
H13 H 0.8541 0.9386 0.1401 0.210 Uiso 1 1 calc R U
C14 C 1.050(2) 0.6614(11) 0.4206(14) 0.153(6) Uani 1 1 d . U
C15 C 1.074(3) 0.6109(10) 0.4524(13) 0.159(7) Uani 1 1 d . U
H15 H 1.1495 0.5972 0.4555 0.190 Uiso 1 1 calc R U
C16 C 1.000(3) 0.5824(13) 0.4773(16) 0.176(9) Uani 1 1 d . U
H16 H 1.0223 0.5504 0.5027 0.211 Uiso 1 1 calc R U
C17 C 0.891(3) 0.5972(10) 0.4679(13) 0.155(6) Uani 1 1 d . U
C18 C 0.858(2) 0.6485(10) 0.4309(11) 0.145(6) Uani 1 1 d . U
H18 H 0.7798 0.6595 0.4246 0.174 Uiso 1 1 calc R U
C19 C 1.136(2) 0.7006(11) 0.3951(16) 0.163(7) Uani 1 1 d . U
C20 C 1.076(2) 0.7490(9) 0.3677(12) 0.133(5) Uani 1 1 d . U
C21 C 1.163(2) 0.7849(12) 0.3518(15) 0.162(8) Uani 1 1 d . U
H21 H 1.1373 0.8191 0.3326 0.195 Uiso 1 1 calc R U
C22 C 1.280(3) 0.7762(15) 0.3608(19) 0.195(12) Uani 1 1 d . U
H22 H 1.3287 0.8042 0.3483 0.234 Uiso 1 1 calc R U
C23 C 1.324(3) 0.7314(16) 0.3855(18) 0.185(10) Uani 1 1 d . U
C24 C 1.255(3) 0.6911(13) 0.4038(17) 0.175(8) Uani 1 1 d . U
H24 H 1.2854 0.6575 0.4220 0.211 Uiso 1 1 calc R U
C25 C 1.451(3) 0.7208(19) 0.398(2) 0.199(11) Uani 1 1 d . U
H25 H 1.5012 0.7489 0.3877 0.239 Uiso 1 1 calc R U
C26 C 0.798(3) 0.5680(11) 0.4924(13) 0.172(7) Uani 1 1 d D U
H26 H 0.7256 0.5854 0.4898 0.206 Uiso 1 1 calc R U
C27 C 0.600(2) 0.5882(10) 0.2933(14) 0.150(7) Uani 1 1 d . U
C28 C 0.606(2) 0.5367(10) 0.3249(14) 0.157(7) Uani 1 1 d . U
H28 H 0.5378 0.5200 0.3360 0.188 Uiso 1 1 calc R U
C29 C 0.709(2) 0.5100(11) 0.3400(15) 0.163(8) Uani 1 1 d . U
H29 H 0.7142 0.4759 0.3632 0.195 Uiso 1 1 calc R U
C30 C 0.804(2) 0.5343(10) 0.3203(15) 0.157(7) Uani 1 1 d . U
C31 C 0.797(2) 0.5891(9) 0.2914(12) 0.138(6) Uani 1 1 d . U
H31 H 0.8652 0.6063 0.2818 0.166 Uiso 1 1 calc R U
C32 C 0.497(2) 0.6226(10) 0.2726(13) 0.145(6) Uani 1 1 d . U
C33 C 0.5218(19) 0.6717(9) 0.2401(13) 0.136(5) Uani 1 1 d . U
C34 C 0.4199(19) 0.7013(10) 0.2174(13) 0.142(6) Uani 1 1 d . U
H34 H 0.4276 0.7354 0.1958 0.170 Uiso 1 1 calc R U
C35 C 0.310(2) 0.6840(10) 0.2245(15) 0.152(6) Uani 1 1 d . U
H35 H 0.2463 0.7062 0.2080 0.182 Uiso 1 1 calc R U
C36 C 0.293(2) 0.6346(11) 0.2552(15) 0.157(7) Uani 1 1 d D U
C37 C 0.391(2) 0.6016(11) 0.2796(13) 0.152(6) Uani 1 1 d . U
H37 H 0.3821 0.5668 0.2997 0.183 Uiso 1 1 calc R U
C38 C 0.175(2) 0.6163(14) 0.2625(19) 0.187(10) Uani 1 1 d D U
H38 H 0.1139 0.6397 0.2447 0.225 Uiso 1 1 calc R U
C39 C 0.914(2) 0.5047(11) 0.3314(15) 0.159(7) Uani 1 1 d . U
H39 H 0.9783 0.5220 0.3169 0.191 Uiso 1 1 calc R U
C40 C 0.634(2) 0.7558(9) 0.1147(14) 0.143(6) Uani 1 1 d . U
C41 C 0.604(3) 0.8014(11) 0.0715(17) 0.177(10) Uani 1 1 d . U
H41 H 0.5909 0.7975 0.0236 0.212 Uiso 1 1 calc R U
C42 C 0.595(3) 0.8505(13) 0.1013(18) 0.186(10) Uani 1 1 d . U
H42 H 0.5783 0.8821 0.0739 0.223 Uiso 1 1 calc R U
C43 C 0.609(3) 0.8559(10) 0.1733(16) 0.176(9) Uani 1 1 d D U
C44 C 0.6283(19) 0.8075(9) 0.2162(14) 0.140(5) Uani 1 1 d . U
H44 H 0.6286 0.8100 0.2638 0.167 Uiso 1 1 calc R U
C45 C 0.646(2) 0.6989(10) 0.0871(14) 0.154(7) Uani 1 1 d . U
C46 C 0.6611(19) 0.6578(9) 0.1460(12) 0.132(5) Uani 1 1 d . U
C47 C 0.6655(19) 0.6047(9) 0.1242(13) 0.139(6) Uani 1 1 d . U
H47 H 0.6724 0.5764 0.1571 0.167 Uiso 1 1 calc R U
C48 C 0.660(3) 0.5901(12) 0.0557(14) 0.171(9) Uani 1 1 d . U
H48 H 0.6688 0.5529 0.0434 0.206 Uiso 1 1 calc R U
C49 C 0.643(3) 0.6319(13) 0.0043(13) 0.173(8) Uani 1 1 d D U
C50 C 0.628(3) 0.6855(11) 0.0217(15) 0.165(8) Uani 1 1 d . U
H50 H 0.6069 0.7124 -0.0121 0.198 Uiso 1 1 calc R U
C51 C 0.619(4) 0.6150(14) -0.0677(13) 0.220(14) Uani 1 1 d D U
H51 H 0.6326 0.5774 -0.0761 0.264 Uiso 1 1 calc R U
C52 C 0.598(4) 0.9079(11) 0.2109(19) 0.215(13) Uani 1 1 d D U
H52 H 0.6018 0.9069 0.2588 0.257 Uiso 1 1 calc R U

loop_
_atom_site_aniso_label
_atom_site_aniso_U_11
_atom_site_aniso_U_22
_atom_site_aniso_U_33
_atom_site_aniso_U_23
_atom_site_aniso_U_13
_atom_site_aniso_U_12
Ir1 0.1391(8) 0.1268(8) 0.1493(8) -0.0063(5) 0.0362(6) -0.0099(5)
Ir2 0.1348(8) 0.1120(7) 0.1600(8) -0.0002(5) 0.0304(6) -0.0001(5)
Cl1 0.136(4) 0.121(3) 0.158(4) -0.004(3) 0.029(3) -0.004(3)
Cl2 0.144(4) 0.127(4) 0.175(4) -0.006(3) 0.033(3) -0.005(3)
O1 0.24(2) 0.150(11) 0.210(16) -0.036(10) 0.049(14) -0.023(12)
O2 0.222(18) 0.153(13) 0.171(11) 0.002(9) 0.036(11) -0.024(12)
O3 0.212(18) 0.25(2) 0.203(19) -0.032(15) 0.022(14) 0.049(13)
O4 0.28(2) 0.167(13) 0.224(19) 0.029(12) 0.013(16) -0.037(13)
O5 0.179(15) 0.173(14) 0.27(2) -0.026(13) 0.065(14) -0.032(11)
O6 0.189(15) 0.142(11) 0.26(2) 0.043(12) 0.025(14) 0.012(10)
O7 0.38(4) 0.21(2) 0.190(13) 0.009(12) 0.011(16) -0.03(2)
O8 0.35(3) 0.131(10) 0.30(2) 0.040(12) 0.08(2) 0.050(13)
N1 0.139(11) 0.126(7) 0.156(7) -0.009(5) 0.037(7) -0.016(6)
N2 0.156(8) 0.130(7) 0.160(10) -0.003(7) 0.030(7) -0.006(6)
N3 0.140(7) 0.116(7) 0.160(10) -0.005(6) 0.033(7) -0.002(5)
N4 0.145(11) 0.123(7) 0.166(8) 0.000(5) 0.023(7) 0.003(6)
C1 0.19(2) 0.116(7) 0.156(8) -0.008(6) 0.040(8) -0.014(8)
C2 0.21(2) 0.128(9) 0.167(10) -0.002(7) 0.041(11) -0.013(9)
C3 0.18(2) 0.134(10) 0.172(10) 0.007(7) 0.042(10) -0.023(10)
C4 0.151(16) 0.136(10) 0.172(9) 0.002(7) 0.039(9) -0.033(9)
C5 0.162(18) 0.134(10) 0.161(8) -0.001(7) 0.032(8) -0.028(9)
C6 0.156(16) 0.121(8) 0.155(7) -0.019(5) 0.036(7) -0.025(7)
C7 0.133(11) 0.120(7) 0.141(7) -0.019(5) 0.032(6) -0.027(6)
C8 0.172(19) 0.134(10) 0.144(8) -0.016(7) 0.038(8) -0.024(10)
C9 0.160(18) 0.148(10) 0.152(10) -0.026(7) 0.036(10) -0.024(10)
C10 0.154(17) 0.149(9) 0.162(9) -0.023(7) 0.044(9) -0.024(10)
C11 0.18(2) 0.136(10) 0.161(8) -0.029(7) 0.041(9) -0.036(10)
C12 0.20(2) 0.152(11) 0.168(12) -0.033(10) 0.040(12) -0.019(12)
C13 0.21(3) 0.148(14) 0.171(10) 0.004(8) 0.038(10) -0.027(13)
C14 0.164(9) 0.130(9) 0.167(16) 0.005(9) 0.030(8) 0.002(6)
C15 0.181(12) 0.129(10) 0.163(16) 0.001(10) 0.015(10) 0.000(8)
C16 0.195(12) 0.143(13) 0.19(2) 0.018(13) 0.026(11) -0.002(9)
C17 0.194(12) 0.131(10) 0.139(13) -0.011(9) 0.019(10) -0.010(8)
C18 0.168(11) 0.134(10) 0.135(12) -0.006(9) 0.025(9) -0.012(8)
C19 0.154(8) 0.147(10) 0.190(18) 0.003(10) 0.038(8) 0.006(6)
C20 0.128(7) 0.130(9) 0.146(11) -0.016(7) 0.030(6) -0.010(5)
C21 0.136(9) 0.162(12) 0.19(2) 0.004(12) 0.035(10) -0.017(8)
C22 0.133(10) 0.186(15) 0.27(3) 0.019(17) 0.038(11) -0.009(8)
C23 0.157(10) 0.182(14) 0.22(2) 0.001(14) 0.036(10) 0.002(8)
C24 0.156(9) 0.174(14) 0.20(2) -0.011(13) 0.036(9) 0.010(8)
C25 0.153(11) 0.23(2) 0.22(3) -0.023(17) 0.031(11) 0.015(10)
C26 0.216(15) 0.155(13) 0.146(16) -0.003(11) 0.032(12) -0.024(11)
C27 0.142(8) 0.120(8) 0.190(17) 0.005(9) 0.038(8) -0.006(6)
C28 0.156(11) 0.120(9) 0.199(18) 0.005(10) 0.040(10) -0.002(7)
C29 0.158(10) 0.130(11) 0.21(2) 0.024(12) 0.045(10) 0.000(8)
C30 0.153(10) 0.128(10) 0.193(19) 0.020(10) 0.036(10) -0.001(7)
C31 0.143(9) 0.120(9) 0.157(15) 0.008(9) 0.037(8) 0.001(7)
C32 0.138(7) 0.123(8) 0.177(15) -0.010(9) 0.031(7) -0.009(6)
C33 0.125(7) 0.119(8) 0.167(11) -0.012(7) 0.026(6) -0.001(5)
C34 0.120(8) 0.128(10) 0.178(16) -0.013(10) 0.023(8) 0.001(6)
C35 0.132(9) 0.132(10) 0.194(17) -0.027(10) 0.031(9) -0.004(7)
C36 0.145(9) 0.136(11) 0.192(17) -0.025(10) 0.033(9) -0.010(7)
C37 0.145(8) 0.139(11) 0.177(16) -0.020(10) 0.037(8) -0.013(7)
C38 0.152(11) 0.168(16) 0.25(2) -0.032(15) 0.049(11) -0.025(10)
C39 0.162(11) 0.129(11) 0.187(19) 0.007(11) 0.025(11) 0.008(9)
C40 0.147(17) 0.121(8) 0.161(8) 0.011(6) 0.023(8) 0.002(7)
C41 0.21(3) 0.135(9) 0.181(12) 0.019(8) 0.023(11) 0.017(11)
C42 0.22(3) 0.138(10) 0.201(13) 0.011(8) 0.022(13) 0.017(11)
C43 0.20(2) 0.127(9) 0.202(12) 0.008(8) 0.020(12) 0.013(9)
C44 0.120(13) 0.117(8) 0.178(11) -0.004(7) 0.009(9) 0.003(7)
C45 0.168(19) 0.134(8) 0.162(8) 0.005(6) 0.030(8) 0.002(8)
C46 0.133(12) 0.113(7) 0.152(7) -0.011(5) 0.025(6) -0.001(7)
C47 0.140(15) 0.118(8) 0.163(10) -0.021(7) 0.034(10) -0.003(8)
C48 0.21(3) 0.139(11) 0.164(10) -0.018(7) 0.037(10) 0.002(11)
C49 0.20(2) 0.152(11) 0.171(10) -0.007(7) 0.034(10) -0.004(11)
C50 0.19(2) 0.150(11) 0.154(9) 0.001(7) 0.025(9) 0.000(11)
C51 0.31(4) 0.183(18) 0.170(11) -0.013(10) 0.034(12) -0.013(18)
C52 0.30(4) 0.116(9) 0.234(17) 0.003(9) 0.042(17) 0.020(12)

loop_
_atom_type_symbol
_atom_type_description
_atom_type_scat_dispersion_real
_atom_type_scat_dispersion_imag
_atom_type_scat_source
C C 0.0181 0.0091
;
International Tables for Crystallography
(Vol. C, Tables 4.2.6.8 and 6.1.1.4)
;
H H 0.0000 0.0000
;
International Tables for Crystallography
(Vol. C, Table 6.1.1.4)
;
Cl Cl 0.3639 0.7018
;
International Tables for Crystallography
(Vol. C, Tables 4.2.6.8 and 6.1.1.4)
;
Ir Ir -4.7710 6.5667
;
International Tables for Crystallography
(Vol. C, Tables 4.2.6.8 and 6.1.1.4)
;
N N 0.0311 0.0180
;
International Tables for Crystallography
(Vol. C, Tables 4.2.6.8 and 6.1.1.4)
;
O O 0.0492 0.0322
;
International Tables for Crystallography
(Vol. C, Tables 4.2.6.8 and 6.1.1.4)
;

loop_
_geom_angle_atom_site_label_1
_geom_angle_atom_site_label_2
_geom_angle_atom_site_label_3
_geom_angle
C20 Ir1 C7 88.6(10)
C20 Ir1 N2 82.1(10)
C7 Ir1 N2 95.3(9)
C20 Ir1 N1 94.5(9)
C7 Ir1 N1 80.8(9)
N2 Ir1 N1 174.9(8)
C20 Ir1 Cl2 170.0(7)
C7 Ir1 Cl2 97.2(7)
N2 Ir1 Cl2 89.2(7)
N1 Ir1 Cl2 94.5(6)
C20 Ir1 Cl1 92.9(7)
C7 Ir1 Cl1 173.8(7)
N2 Ir1 Cl1 90.9(6)
N1 Ir1 Cl1 93.1(6)
Cl2 Ir1 Cl1 82.2(2)
C33 Ir2 C46 89.0(10)
C33 Ir2 N4 95.6(9)
C46 Ir2 N4 83.1(9)
C33 Ir2 N3 80.8(9)
C46 Ir2 N3 91.8(8)
N4 Ir2 N3 173.8(8)
C33 Ir2 Cl2 93.9(7)
C46 Ir2 Cl2 174.5(7)
N4 Ir2 Cl2 92.0(6)
N3 Ir2 Cl2 93.3(6)
C33 Ir2 Cl1 172.0(8)
C46 Ir2 Cl1 96.2(7)
N4 Ir2 Cl1 91.1(6)
N3 Ir2 Cl1 92.9(6)
Cl2 Ir2 Cl1 81.4(2)
Ir1 Cl1 Ir2 97.3(2)
Ir1 Cl2 Ir2 99.0(2)
C5 N1 C1 116(2)
C5 N1 Ir1 127.9(17)
C1 N1 Ir1 116.3(17)
C18 N2 C14 114(2)
C18 N2 Ir1 128.8(19)
C14 N2 Ir1 116.8(17)
C31 N3 C27 115.6(19)
C31 N3 Ir2 126.0(16)
C27 N3 Ir2 118.3(15)
C40 N4 C44 117(2)
C40 N4 Ir2 118.7(15)
C44 N4 Ir2 123.9(18)
N1 C1 C2 123(2)
N1 C1 C6 116(2)
C2 C1 C6 121(2)
C1 C2 C3 119(3)
C1 C2 H2 120.5
C3 C2 H2 120.5
C4 C3 C2 120(3)
C4 C3 H3 119.9
C2 C3 H3 119.9
C3 C4 C13 123(3)
C3 C4 C5 115(3)
C13 C4 C5 121(3)
N1 C5 C4 127(3)
N1 C5 H5 116.3
C4 C5 H5 116.3
C11 C6 C1 128(2)
C11 C6 C7 123(2)
C1 C6 C7 108.9(19)
C8 C7 C6 111.1(19)
C8 C7 Ir1 131.2(17)
C6 C7 Ir1 117.5(16)
C9 C8 C7 127(2)
C9 C8 H8 116.6
C7 C8 H8 116.6
C8 C9 C10 119(3)
C8 C9 H9 120.6
C10 C9 H9 120.6
C9 C10 C11 119(2)
C9 C10 C12 120(3)
C11 C10 C12 121(3)
C6 C11 C10 121(3)
C6 C11 H11 119.6
C10 C11 H11 119.6
O1 C12 C10 125(3)
O1 C12 H12 117.3
C10 C12 H12 117.3
O2 C13 C4 126(3)
O2 C13 H13 117.1
C4 C13 H13 117.1
C15 C14 N2 121(3)
C15 C14 C19 127(3)
N2 C14 C19 112(2)
C16 C15 C14 124(3)
C16 C15 H15 118.2
C14 C15 H15 118.2
C15 C16 C17 120(3)
C15 C16 H16 120.0
C17 C16 H16 120.0
C16 C17 C26 126(3)
C16 C17 C18 119(3)
C26 C17 C18 115(3)
N2 C18 C17 121(3)
N2 C18 H18 119.4
C17 C18 H18 119.4
C24 C19 C20 128(3)
C24 C19 C14 123(3)
C20 C19 C14 108(2)
C21 C20 C19 105(2)
C21 C20 Ir1 135(2)
C19 C20 Ir1 120.3(18)
C22 C21 C20 128(3)
C22 C21 H21 116.0
C20 C21 H21 116.0
C23 C22 C21 122(3)
C23 C22 H22 119.1
C21 C22 H22 119.1
C22 C23 C24 120(3)
C22 C23 C25 124(4)
C24 C23 C25 117(4)
C23 C24 C19 118(3)
C23 C24 H24 120.9
C19 C24 H24 120.9
O3 C25 C23 123(4)
O3 C25 H25 118.4
C23 C25 H25 118.4
O4 C26 C17 123(3)
O4 C26 H26 118.6
C17 C26 H26 118.6
C28 C27 N3 123(2)
C28 C27 C32 129(2)
N3 C27 C32 109(2)
C29 C28 C27 121(2)
C29 C28 H28 119.7
C27 C28 H28 119.7
C30 C29 C28 118(2)
C30 C29 H29 121.1
C28 C29 H29 121.1
C29 C30 C31 120(2)
C29 C30 C39 119(2)
C31 C30 C39 121(2)
N3 C31 C30 123(2)
N3 C31 H31 118.7
C30 C31 H31 118.7
C37 C32 C33 127(2)
C37 C32 C27 119(2)
C33 C32 C27 114(2)
C32 C33 C34 111(2)
C32 C33 Ir2 118.1(17)
C34 C33 Ir2 130.7(19)
C35 C34 C33 125(2)
C35 C34 H34 117.5
C33 C34 H34 117.5
C36 C35 C34 120(2)
C36 C35 H35 119.9
C34 C35 H35 119.9
C35 C36 C37 119(2)
C35 C36 C38 120(3)
C37 C36 C38 121(3)
C32 C37 C36 117(2)
C32 C37 H37 121.5
C36 C37 H37 121.5
O5 C38 C36 126(3)
O5 C38 H38 117.1
C36 C38 H38 117.1
O6 C39 C30 125(3)
O6 C39 H39 117.4
C30 C39 H39 117.4
N4 C40 C41 125(2)
N4 C40 C45 113(2)
C41 C40 C45 122(3)
C42 C41 C40 117(3)
C42 C41 H41 121.3
C40 C41 H41 121.3
C41 C42 C43 121(3)
C41 C42 H42 119.4
C43 C42 H42 119.4
C42 C43 C44 120(2)
C42 C43 C52 125(3)
C44 C43 C52 115(3)
N4 C44 C43 119(2)
N4 C44 H44 120.7
C43 C44 H44 120.7
C50 C45 C40 125(2)
C50 C45 C46 125(2)
C40 C45 C46 109(2)
C47 C46 C45 112(2)
C47 C46 Ir2 131.7(19)
C45 C46 Ir2 115.8(16)
C46 C47 C48 123(2)
C46 C47 H47 118.3
C48 C47 H47 118.3
C47 C48 C49 119(2)
C47 C48 H48 120.3
C49 C48 H48 120.3
C50 C49 C48 121(3)
C50 C49 C51 120(3)
C48 C49 C51 119(3)
C45 C50 C49 118(3)
C45 C50 H50 120.8
C49 C50 H50 120.8
O7 C51 C49 130(3)
O7 C51 H51 115.2
C49 C51 H51 115.2
O8 C52 C43 122(3)
O8 C52 H52 119.2
C43 C52 H52 119.2

loop_
_geom_bond_atom_site_label_1
_geom_bond_atom_site_label_2
_geom_bond_distance
Ir1 C20 1.87(2)
Ir1 C7 1.91(2)
Ir1 N2 1.97(2)
Ir1 N1 2.002(19)
Ir1 Cl2 2.490(7)
Ir1 Cl1 2.528(6)
Ir2 C33 1.91(2)
Ir2 C46 1.92(2)
Ir2 N4 1.945(19)
Ir2 N3 1.968(18)
Ir2 Cl2 2.515(7)
Ir2 Cl1 2.542(6)
O1 C12 1.17(3)
O2 C13 1.13(3)
O3 C25 1.22(4)
O4 C26 1.222(17)
O5 C38 1.22(3)
O6 C39 1.17(3)
O7 C51 1.184(18)
O8 C52 1.25(3)
N1 C5 1.33(3)
N1 C1 1.33(3)
N2 C18 1.37(3)
N2 C14 1.40(3)
N3 C31 1.34(3)
N3 C27 1.42(3)
N4 C40 1.40(3)
N4 C44 1.41(3)
C1 C2 1.39(3)
C1 C6 1.45(3)
C2 C3 1.41(4)
C2 H2 0.9500
C3 C4 1.37(3)
C3 H3 0.9500
C4 C13 1.40(4)
C4 C5 1.41(3)
C5 H5 0.9500
C6 C11 1.36(3)
C6 C7 1.49(3)
C7 C8 1.44(3)
C8 C9 1.38(3)
C8 H8 0.9500
C9 C10 1.41(3)
C9 H9 0.9500
C10 C11 1.43(4)
C10 C12 1.46(3)
C11 H11 0.9500
C12 H12 0.9500
C13 H13 0.9500
C14 C15 1.40(3)
C14 C19 1.54(4)
C15 C16 1.27(4)
C15 H15 0.9500
C16 C17 1.32(4)
C16 H16 0.9500
C17 C26 1.45(4)
C17 C18 1.48(3)
C18 H18 0.9500
C19 C24 1.40(4)
C19 C20 1.45(3)
C20 C21 1.42(3)
C21 C22 1.39(4)
C21 H21 0.9500
C22 C23 1.28(4)
C22 H22 0.9500
C23 C24 1.36(4)
C23 C25 1.51(4)
C24 H24 0.9500
C25 H25 0.9500
C26 H26 0.9500
C27 C28 1.40(3)
C27 C32 1.48(3)
C28 C29 1.38(3)
C28 H28 0.9500
C29 C30 1.37(3)
C29 H29 0.9500
C30 C31 1.46(3)
C30 C39 1.47(3)
C31 H31 0.9500
C32 C37 1.39(3)
C32 C33 1.41(3)
C33 C34 1.42(3)
C34 C35 1.39(3)
C34 H34 0.9500
C35 C36 1.38(3)
C35 H35 0.9500
C36 C37 1.43(3)
C36 C38 1.494(18)
C37 H37 0.9500
C38 H38 0.9500
C39 H39 0.9500
C40 C41 1.42(3)
C40 C45 1.51(3)
C41 C42 1.35(4)
C41 H41 0.9500
C42 C43 1.43(4)
C42 H42 0.9500
C43 C44 1.46(3)
C43 C52 1.489(18)
C44 H44 0.9500
C45 C50 1.33(4)
C45 C46 1.54(3)
C46 C47 1.37(3)
C47 C48 1.40(3)
C47 H47 0.9500
C48 C49 1.44(4)
C48 H48 0.9500
C49 C50 1.37(3)
C49 C51 1.483(19)
C50 H50 0.9500
C51 H51 0.9500
C52 H52 0.9500

loop_
_geom_torsion_atom_site_label_1
_geom_torsion_atom_site_label_2
_geom_torsion_atom_site_label_3
_geom_torsion_atom_site_label_4
_geom_torsion
C5 N1 C1 C2 -1(4)
Ir1 N1 C1 C2 180(2)
C5 N1 C1 C6 -179(2)
Ir1 N1 C1 C6 1(3)
N1 C1 C2 C3 2(4)
C6 C1 C2 C3 -180(3)
C1 C2 C3 C4 -4(4)
C2 C3 C4 C13 177(3)
C2 C3 C4 C5 5(4)
C1 N1 C5 C4 2(4)
Ir1 N1 C5 C4 -179(2)
C3 C4 C5 N1 -4(4)
C13 C4 C5 N1 -176(3)
N1 C1 C6 C11 -179(2)
C2 C1 C6 C11 3(4)
N1 C1 C6 C7 -2(3)
C2 C1 C6 C7 179(2)
C11 C6 C7 C8 3(3)
C1 C6 C7 C8 -174(2)
C11 C6 C7 Ir1 179(2)
C1 C6 C7 Ir1 2(3)
C6 C7 C8 C9 -4(4)
Ir1 C7 C8 C9 -180(2)
C7 C8 C9 C10 1(4)
C8 C9 C10 C11 4(4)
C8 C9 C10 C12 179(3)
C1 C6 C11 C10 179(3)
C7 C6 C11 C10 2(4)
C9 C10 C11 C6 -6(4)
C12 C10 C11 C6 179(2)
C9 C10 C12 O1 173(3)
C11 C10 C12 O1 -12(5)
C3 C4 C13 O2 -179(3)
C5 C4 C13 O2 -7(5)
C18 N2 C14 C15 7(3)
Ir1 N2 C14 C15 -179.0(19)
C18 N2 C14 C19 -176(2)
Ir1 N2 C14 C19 -2(3)
N2 C14 C15 C16 -9(4)
C19 C14 C15 C16 174(3)
C14 C15 C16 C17 7(5)
C15 C16 C17 C26 179(3)
C15 C16 C17 C18 -3(4)
C14 N2 C18 C17 -3(3)
Ir1 N2 C18 C17 -176.2(16)
C16 C17 C18 N2 1(4)
C26 C17 C18 N2 179(2)
C15 C14 C19 C24 -3(5)
N2 C14 C19 C24 180(3)
C15 C14 C19 C20 -178(2)
N2 C14 C19 C20 5(3)
C24 C19 C20 C21 0(4)
C14 C19 C20 C21 174(2)
C24 C19 C20 Ir1 179(2)
C14 C19 C20 Ir1 -7(3)
C7 Ir1 C20 C21 -81(3)
N2 Ir1 C20 C21 -177(3)
N1 Ir1 C20 C21 0(3)
Cl2 Ir1 C20 C21 153(3)
Cl1 Ir1 C20 C21 93(3)
C7 Ir1 C20 C19 100(2)
N2 Ir1 C20 C19 5(2)
N1 Ir1 C20 C19 -179(2)
Cl2 Ir1 C20 C19 -25(6)
Cl1 Ir1 C20 C19 -86(2)
C19 C20 C21 C22 -1(4)
Ir1 C20 C21 C22 -179(3)
C20 C21 C22 C23 1(6)
C21 C22 C23 C24 0(6)
C21 C22 C23 C25 -178(3)
C22 C23 C24 C19 0(5)
C25 C23 C24 C19 177(3)
C20 C19 C24 C23 1(5)
C14 C19 C24 C23 -173(3)
C22 C23 C25 O3 -180(4)
C24 C23 C25 O3 3(5)
C16 C17 C26 O4 -11(5)
C18 C17 C26 O4 170(3)
C31 N3 C27 C28 4(4)
Ir2 N3 C27 C28 -179(2)
C31 N3 C27 C32 -178(2)
Ir2 N3 C27 C32 0(3)
N3 C27 C28 C29 -2(4)
C32 C27 C28 C29 179(3)
C27 C28 C29 C30 -3(4)
C28 C29 C30 C31 7(4)
C28 C29 C30 C39 -176(3)
C27 N3 C31 C30 0(3)
Ir2 N3 C31 C30 -177.4(18)
C29 C30 C31 N3 -5(4)
C39 C30 C31 N3 177(2)
C28 C27 C32 C37 -5(4)
N3 C27 C32 C37 176(2)
C28 C27 C32 C33 -178(3)
N3 C27 C32 C33 3(3)
C37 C32 C33 C34 4(4)
C27 C32 C33 C34 176(2)
C37 C32 C33 Ir2 -178(2)
C27 C32 C33 Ir2 -5(3)
C32 C33 C34 C35 -1(4)
Ir2 C33 C34 C35 -180(2)
C33 C34 C35 C36 0(4)
C34 C35 C36 C37 0(4)
C34 C35 C36 C38 -180(3)
C33 C32 C37 C36 -4(4)
C27 C32 C37 C36 -176(2)
C35 C36 C37 C32 2(4)
C38 C36 C37 C32 -178(2)
C35 C36 C38 O5 -179(3)
C37 C36 C38 O5 1(5)
C29 C30 C39 O6 -1(5)
C31 C30 C39 O6 177(3)
C44 N4 C40 C41 0(4)
Ir2 N4 C40 C41 176(2)
C44 N4 C40 C45 -175(2)
Ir2 N4 C40 C45 1(3)
N4 C40 C41 C42 5(5)
C45 C40 C41 C42 179(3)
C40 C41 C42 C43 -3(5)
C41 C42 C43 C44 -3(5)
C41 C42 C43 C52 -179(3)
C40 N4 C44 C43 -6(3)
Ir2 N4 C44 C43 178.3(19)
C42 C43 C44 N4 8(4)
C52 C43 C44 N4 -176(3)
N4 C40 C45 C50 174(3)
C41 C40 C45 C50 0(5)
N4 C40 C45 C46 3(3)
C41 C40 C45 C46 -172(2)
C50 C45 C46 C47 5(4)
C40 C45 C46 C47 177(2)
C50 C45 C46 Ir2 -177(2)
C40 C45 C46 Ir2 -6(3)
C45 C46 C47 C48 2(3)
Ir2 C46 C47 C48 -174(2)
C46 C47 C48 C49 -4(4)
C47 C48 C49 C50 -1(5)
C47 C48 C49 C51 -170(3)
C40 C45 C50 C49 180(3)
C46 C45 C50 C49 -10(5)
C48 C49 C50 C45 8(5)
C51 C49 C50 C45 177(3)
C50 C49 C51 O7 -2(7)
C48 C49 C51 O7 168(5)
C42 C43 C52 O8 -6(6)
C44 C43 C52 O8 178(4)
